data_2223481
loop_
_publ_author_name
'Zhang, Shi Guo'
'Xie, Long Miao'
'Li, Hong'

_publ_section_title
;
 2,9-Bis(4-pyridylmethoxy)-1,10-phenanthroline
;
_journal_coeditor_code LH2907
_journal_issue 10
_journal_name_full 'Acta Crystallographica Section E'
_journal_page_first o2549
_journal_paper_doi 10.1107/S1600536809038318
_journal_volume 65
_journal_year 2009
_chemical_formula_iupac 'C24 H18 N4 O2'
_chemical_formula_moiety 'C24 H18 N4 O2'
_chemical_formula_sum 'C24 H18 N4 O2'
_chemical_formula_weight 394.42
_chemical_name_systematic
;
2,9-Bis(4-pyridylmethoxy)-1,10-phenanthroline
;
_space_group_IT_number 14
_symmetry_cell_setting monoclinic
_symmetry_space_group_name_Hall '-P 2ybc'
_symmetry_space_group_name_H-M 'P 1 21/c 1'
_atom_sites_solution_hydrogens geom
_atom_sites_solution_primary direct
_atom_sites_solution_secondary difmap
_audit_creation_method SHELXL-97
_cell_angle_alpha 90.00
_cell_angle_beta 107.535(2)
_cell_angle_gamma 90.00
_cell_formula_units_Z 4
_cell_length_a 12.701(2)
_cell_length_b 16.418(3)
_cell_length_c 9.7443(16)
_cell_measurement_reflns_used 2776
_cell_measurement_temperature 298(2)
_cell_measurement_theta_max 25.175
_cell_measurement_theta_min 2.481
_cell_volume 1937.5(6)
_computing_cell_refinement 'SAINT (Bruker, 1997)'
_computing_data_collection 'SMART (Bruker, 1997)'
_computing_data_reduction 'SAINT (Bruker, 1997)'
_computing_molecular_graphics 'SHELXTL (Sheldrick, 2008)'
_computing_publication_material 'SHELXTL (Sheldrick, 2008)'
_computing_structure_refinement 'SHELXTL (Sheldrick, 2008)'
_computing_structure_solution 'SHELXTL (Sheldrick, 2008)'
_diffrn_ambient_temperature 298(2)
_diffrn_measured_fraction_theta_full 0.999
_diffrn_measured_fraction_theta_max 0.999
_diffrn_measurement_device_type 'Bruker SMART APEX CCD'
_diffrn_measurement_method '\f and \w'
_diffrn_radiation_monochromator graphite
_diffrn_radiation_source 'fine-focus sealed tube'
_diffrn_radiation_type MoK\a
_diffrn_radiation_wavelength 0.71073
_diffrn_reflns_av_R_equivalents 0.0278
_diffrn_reflns_av_sigmaI/netI 0.0321
_diffrn_reflns_limit_h_max 11
_diffrn_reflns_limit_h_min -15
_diffrn_reflns_limit_k_max 19
_diffrn_reflns_limit_k_min -14
_diffrn_reflns_limit_l_max 11
_diffrn_reflns_limit_l_min -10
_diffrn_reflns_number 9860
_diffrn_reflns_theta_full 25.34
_diffrn_reflns_theta_max 25.34
_diffrn_reflns_theta_min 1.68
_exptl_absorpt_coefficient_mu 0.089
_exptl_absorpt_correction_T_max 0.9670
_exptl_absorpt_correction_T_min 0.9561
_exptl_absorpt_correction_type multi-scan
_exptl_absorpt_process_details '(SADABS; Sheldrick, 1996)'
_exptl_crystal_colour yellow
_exptl_crystal_density_diffrn 1.352
_exptl_crystal_density_method 'not measured'
_exptl_crystal_description block
_exptl_crystal_F_000 824
_exptl_crystal_size_max 0.51
_exptl_crystal_size_mid 0.40
_exptl_crystal_size_min 0.38
_refine_diff_density_max 0.128
_refine_diff_density_min -0.164
_refine_ls_extinction_method none
_refine_ls_goodness_of_fit_ref 1.031
_refine_ls_hydrogen_treatment constr
_refine_ls_matrix_type full
_refine_ls_number_parameters 271
_refine_ls_number_reflns 3530
_refine_ls_number_restraints 0
_refine_ls_restrained_S_all 1.031
_refine_ls_R_factor_all 0.0615
_refine_ls_R_factor_gt 0.0428
_refine_ls_shift/su_max 0.002
_refine_ls_shift/su_mean 0.000
_refine_ls_structure_factor_coef Fsqd
_refine_ls_weighting_details 'calc w=1/[\s^2^(Fo^2^)+(0.0569P)^2^+0.0745P] where P=(Fo^2^+2Fc^2^)/3'
_refine_ls_weighting_scheme calc
_refine_ls_wR_factor_gt 0.1024
_refine_ls_wR_factor_ref 0.1125
_reflns_number_gt 2603
_reflns_number_total 3530
_reflns_threshold_expression I>2\s(I)
_cod_data_source_file lh2907.cif
_cod_data_source_block I
_cod_depositor_comments
;
The following automatic conversions were performed:
'_symmetry_cell_setting' value 'Monoclinic' changed to 'monoclinic'
according to '/home/saulius/struct/CIF-dictionaries/cif_core.dic'
dictionary named 'cif_core.dic' version 2.4.1 from 2010-06-29.

Automatic conversion script
Id: cif_fix_enum 1527 2010-12-29 10:47:43Z saulius 

The following automatic conversions were performed:

'_symmetry_cell_setting' value 'Monoclinic' changed to 'monoclinic'
according to /home/saulius/struct/CIF-dictionaries/cif_core.dic
dictionary named 'cif_core.dic' version 2.4.1 from 2010-06-29.

Automatic conversion script
Id: cif_fix_values 1715 2011-07-08 13:25:40Z adriana 
;
_cod_original_sg_symbol_H-M 'P 21/c'
_cod_database_code 2223481
_cod_database_fobs_code 2223481

loop_
_symmetry_equiv_pos_as_xyz
'x, y, z'
'-x, y+1/2, -z+1/2'
'-x, -y, -z'
'x, -y-1/2, z-1/2'

loop_
_atom_site_type_symbol
_atom_site_label
_atom_site_fract_x
_atom_site_fract_y
_atom_site_fract_z
_atom_site_U_iso_or_equiv
_atom_site_adp_type
_atom_site_calc_flag
_atom_site_refinement_flags
_atom_site_occupancy
_atom_site_disorder_assembly
_atom_site_disorder_group
C C1 0.50194(13) 0.23897(10) 0.53260(16) 0.0523(4) Uani d . 1 . .
C C2 0.61170(14) 0.25413(11) 0.53679(18) 0.0622(5) Uani d . 1 . .
H H2 0.6488 0.3003 0.5819 0.075 Uiso calc R 1 . .
C C3 0.66137(14) 0.19987(12) 0.47360(18) 0.0626(5) Uani d . 1 . .
H H3 0.7339 0.2085 0.4743 0.075 Uiso calc R 1 . .
C C4 0.60421(12) 0.12976(10) 0.40609(16) 0.0524(4) Uani d . 1 . .
C C5 0.49508(11) 0.12005(9) 0.40882(14) 0.0449(4) Uani d . 1 . .
C C6 0.65165(13) 0.07031(12) 0.33719(18) 0.0643(5) Uani d . 1 . .
H H6 0.7239 0.0769 0.3353 0.077 Uiso calc R 1 . .
C C7 0.59392(14) 0.00485(12) 0.27477(19) 0.0646(5) Uani d . 1 . .
H H7 0.6268 -0.0333 0.2301 0.078 Uiso calc R 1 . .
C C8 0.43337(11) 0.04990(9) 0.34246(15) 0.0441(4) Uani d . 1 . .
C C9 0.48333(12) -0.00739(10) 0.27554(16) 0.0516(4) Uani d . 1 . .
C C10 0.42012(14) -0.07576(11) 0.21217(17) 0.0600(4) Uani d . 1 . .
H H10 0.4501 -0.1146 0.1653 0.072 Uiso calc R 1 . .
C C11 0.31631(14) -0.08512(10) 0.21916(17) 0.0579(4) Uani d . 1 . .
H H11 0.2737 -0.1300 0.1780 0.069 Uiso calc R 1 . .
C C12 0.27507(12) -0.02471(10) 0.29082(16) 0.0486(4) Uani d . 1 . .
C C13 0.12405(13) 0.01882(12) 0.37343(18) 0.0623(5) Uani d . 1 . .
H H13A 0.1829 0.0488 0.4413 0.075 Uiso calc R 1 . .
H H13B 0.0830 -0.0100 0.4276 0.075 Uiso calc R 1 . .
C C14 0.04897(11) 0.07741(10) 0.27374(18) 0.0542(4) Uani d . 1 . .
C C15 0.03967(13) 0.08218(11) 0.12927(18) 0.0610(5) Uani d . 1 . .
H H15 0.0832 0.0492 0.0906 0.073 Uiso calc R 1 . .
C C16 -0.03412(15) 0.13578(12) 0.0426(2) 0.0752(5) Uani d . 1 . .
H H16 -0.0389 0.1373 -0.0545 0.090 Uiso calc R 1 . .
C C17 -0.01738(13) 0.12956(12) 0.3232(2) 0.0675(5) Uani d . 1 . .
H H17 -0.0141 0.1296 0.4199 0.081 Uiso calc R 1 . .
C C18 -0.08782(15) 0.18100(14) 0.2280(3) 0.0829(6) Uani d . 1 . .
H H18 -0.1313 0.2155 0.2639 0.100 Uiso calc R 1 . .
C C19 0.26496(12) 0.31914(10) 0.46362(16) 0.0526(4) Uani d . 1 . .
C C20 0.13577(17) 0.31235(18) 0.2316(2) 0.0918(7) Uani d . 1 . .
H H20 0.0968 0.2803 0.1542 0.110 Uiso calc R 1 . .
C C21 0.20466(15) 0.27345(13) 0.34918(19) 0.0721(5) Uani d . 1 . .
H H21 0.2103 0.2170 0.3512 0.087 Uiso calc R 1 . .
C C22 0.17931(16) 0.43588(14) 0.3319(2) 0.0781(6) Uani d . 1 . .
H H22 0.1710 0.4922 0.3281 0.094 Uiso calc R 1 . .
C C23 0.25156(14) 0.40236(12) 0.4528(2) 0.0636(5) Uani d . 1 . .
H H23 0.2914 0.4358 0.5275 0.076 Uiso calc R 1 . .
C C24 0.34284(14) 0.28164(11) 0.59467(17) 0.0622(5) Uani d . 1 . .
H H24A 0.3305 0.3051 0.6799 0.075 Uiso calc R 1 . .
H H24B 0.3288 0.2236 0.5950 0.075 Uiso calc R 1 . .
N N1 -0.09879(13) 0.18537(11) 0.0876(2) 0.0860(5) Uani d . 1 . .
N N2 0.12073(13) 0.39253(15) 0.2202(2) 0.0891(6) Uani d . 1 . .
N N3 0.44458(9) 0.17568(8) 0.47191(12) 0.0472(3) Uani d . 1 . .
N N4 0.32756(9) 0.04086(7) 0.34768(12) 0.0455(3) Uani d . 1 . .
O O1 0.17152(8) -0.03913(7) 0.29945(12) 0.0615(3) Uani d . 1 . .
O O2 0.45550(9) 0.29496(7) 0.59879(12) 0.0660(3) Uani d . 1 . .

loop_
_atom_site_aniso_label
_atom_site_aniso_U_11
_atom_site_aniso_U_22
_atom_site_aniso_U_33
_atom_site_aniso_U_12
_atom_site_aniso_U_13
_atom_site_aniso_U_23
C1 0.0513(9) 0.0475(10) 0.0472(9) -0.0005(8) -0.0017(7) 0.0046(8)
C2 0.0538(10) 0.0537(11) 0.0650(11) -0.0114(8) -0.0031(8) 0.0087(9)
C3 0.0434(9) 0.0704(12) 0.0662(11) -0.0102(9) 0.0049(8) 0.0173(10)
C4 0.0418(8) 0.0599(11) 0.0521(9) -0.0008(8) 0.0091(7) 0.0135(8)
C5 0.0419(8) 0.0474(9) 0.0402(8) 0.0014(7) 0.0043(6) 0.0088(7)
C6 0.0431(9) 0.0840(14) 0.0664(11) 0.0034(9) 0.0176(8) 0.0102(10)
C7 0.0553(10) 0.0762(13) 0.0658(11) 0.0124(10) 0.0234(8) -0.0016(9)
C8 0.0400(8) 0.0485(9) 0.0401(8) 0.0042(7) 0.0064(6) 0.0061(7)
C9 0.0500(9) 0.0556(10) 0.0473(9) 0.0088(8) 0.0118(7) 0.0023(8)
C10 0.0637(11) 0.0539(11) 0.0575(10) 0.0119(8) 0.0109(8) -0.0084(8)
C11 0.0591(10) 0.0460(10) 0.0590(10) 0.0009(8) 0.0032(8) -0.0056(8)
C12 0.0421(8) 0.0457(9) 0.0513(9) -0.0006(7) 0.0038(7) 0.0036(7)
C13 0.0459(9) 0.0767(12) 0.0654(10) -0.0077(9) 0.0185(8) -0.0004(9)
C14 0.0365(8) 0.0619(11) 0.0620(10) -0.0109(7) 0.0114(7) -0.0110(8)
C15 0.0481(9) 0.0693(12) 0.0631(11) 0.0026(8) 0.0130(8) -0.0089(9)
C16 0.0634(11) 0.0867(15) 0.0662(11) 0.0084(11) 0.0054(9) -0.0062(11)
C17 0.0475(10) 0.0841(14) 0.0718(11) -0.0079(9) 0.0192(9) -0.0200(10)
C18 0.0513(11) 0.0878(16) 0.1067(18) 0.0102(10) 0.0193(11) -0.0274(13)
C19 0.0510(9) 0.0587(11) 0.0521(9) -0.0031(8) 0.0216(7) -0.0066(8)
C20 0.0708(14) 0.122(2) 0.0703(13) -0.0159(13) 0.0028(10) -0.0075(14)
C21 0.0717(12) 0.0748(13) 0.0633(11) -0.0110(10) 0.0107(9) -0.0086(10)
C22 0.0615(12) 0.0805(14) 0.1001(16) 0.0159(11) 0.0363(12) 0.0180(13)
C23 0.0602(10) 0.0630(12) 0.0709(11) 0.0037(9) 0.0246(9) -0.0052(9)
C24 0.0737(12) 0.0593(11) 0.0532(10) -0.0022(9) 0.0184(8) -0.0102(8)
N1 0.0628(10) 0.0889(13) 0.0937(13) 0.0183(9) 0.0047(9) -0.0108(10)
N2 0.0573(10) 0.1221(17) 0.0853(12) 0.0093(11) 0.0178(9) 0.0238(13)
N3 0.0450(7) 0.0455(8) 0.0446(7) -0.0008(6) 0.0038(5) 0.0012(6)
N4 0.0408(7) 0.0447(8) 0.0469(7) 0.0008(6) 0.0070(5) 0.0016(6)
O1 0.0450(6) 0.0579(7) 0.0769(8) -0.0079(5) 0.0111(5) -0.0047(6)
O2 0.0624(8) 0.0551(7) 0.0686(7) -0.0029(6) 0.0017(6) -0.0150(6)

loop_
_atom_type_symbol
_atom_type_description
_atom_type_scat_dispersion_real
_atom_type_scat_dispersion_imag
_atom_type_scat_source
C C 0.0033 0.0016 'International Tables Vol C Tables 4.2.6.8 and 6.1.1.4'
H H 0.0000 0.0000 'International Tables Vol C Tables 4.2.6.8 and 6.1.1.4'
N N 0.0061 0.0033 'International Tables Vol C Tables 4.2.6.8 and 6.1.1.4'
O O 0.0106 0.0060 'International Tables Vol C Tables 4.2.6.8 and 6.1.1.4'

loop_
_geom_angle_atom_site_label_1
_geom_angle_atom_site_label_2
_geom_angle_atom_site_label_3
_geom_angle_site_symmetry_1
_geom_angle_site_symmetry_3
_geom_angle
_geom_angle_publ_flag
N3 C1 O2 . . 119.50(14) ?
N3 C1 C2 . . 124.64(16) ?
O2 C1 C2 . . 115.86(15) ?
C3 C2 C1 . . 117.91(16) ?
C3 C2 H2 . . 121.0 ?
C1 C2 H2 . . 121.0 ?
C2 C3 C4 . . 120.48(15) ?
C2 C3 H3 . . 119.8 ?
C4 C3 H3 . . 119.8 ?
C5 C4 C3 . . 117.10(15) ?
C5 C4 C6 . . 119.59(15) ?
C3 C4 C6 . . 123.31(15) ?
N3 C5 C4 . . 122.25(14) ?
N3 C5 C8 . . 118.29(12) ?
C4 C5 C8 . . 119.46(14) ?
C7 C6 C4 . . 120.99(15) ?
C7 C6 H6 . . 119.5 ?
C4 C6 H6 . . 119.5 ?
C6 C7 C9 . . 121.18(16) ?
C6 C7 H7 . . 119.4 ?
C9 C7 H7 . . 119.4 ?
N4 C8 C9 . . 122.16(14) ?
N4 C8 C5 . . 118.70(13) ?
C9 C8 C5 . . 119.14(13) ?
C8 C9 C10 . . 117.42(14) ?
C8 C9 C7 . . 119.64(15) ?
C10 C9 C7 . . 122.93(15) ?
C11 C10 C9 . . 120.31(15) ?
C11 C10 H10 . . 119.8 ?
C9 C10 H10 . . 119.8 ?
C10 C11 C12 . . 117.52(15) ?
C10 C11 H11 . . 121.2 ?
C12 C11 H11 . . 121.2 ?
N4 C12 O1 . . 119.88(14) ?
N4 C12 C11 . . 125.30(14) ?
O1 C12 C11 . . 114.82(14) ?
O1 C13 C14 . . 112.62(14) ?
O1 C13 H13A . . 109.1 ?
C14 C13 H13A . . 109.1 ?
O1 C13 H13B . . 109.1 ?
C14 C13 H13B . . 109.1 ?
H13A C13 H13B . . 107.8 ?
C15 C14 C17 . . 116.50(16) ?
C15 C14 C13 . . 122.91(15) ?
C17 C14 C13 . . 120.58(16) ?
C16 C15 C14 . . 119.77(17) ?
C16 C15 H15 . . 120.1 ?
C14 C15 H15 . . 120.1 ?
N1 C16 C15 . . 124.57(19) ?
N1 C16 H16 . . 117.7 ?
C15 C16 H16 . . 117.7 ?
C18 C17 C14 . . 119.14(17) ?
C18 C17 H17 . . 120.4 ?
C14 C17 H17 . . 120.4 ?
N1 C18 C17 . . 124.95(18) ?
N1 C18 H18 . . 117.5 ?
C17 C18 H18 . . 117.5 ?
C21 C19 C23 . . 117.07(17) ?
C21 C19 C24 . . 122.29(16) ?
C23 C19 C24 . . 120.63(15) ?
N2 C20 C21 . . 124.7(2) ?
N2 C20 H20 . . 117.6 ?
C21 C20 H20 . . 117.6 ?
C19 C21 C20 . . 119.0(2) ?
C19 C21 H21 . . 120.5 ?
C20 C21 H21 . . 120.5 ?
N2 C22 C23 . . 123.7(2) ?
N2 C22 H22 . . 118.2 ?
C23 C22 H22 . . 118.2 ?
C22 C23 C19 . . 119.93(18) ?
C22 C23 H23 . . 120.0 ?
C19 C23 H23 . . 120.0 ?
O2 C24 C19 . . 111.04(13) ?
O2 C24 H24A . . 109.4 ?
C19 C24 H24A . . 109.4 ?
O2 C24 H24B . . 109.4 ?
C19 C24 H24B . . 109.4 ?
H24A C24 H24B . . 108.0 ?
C16 N1 C18 . . 115.06(17) ?
C22 N2 C20 . . 115.61(18) ?
C1 N3 C5 . . 117.62(13) ?
C12 N4 C8 . . 117.24(13) ?
C12 O1 C13 . . 118.41(12) ?
C1 O2 C24 . . 117.13(12) ?

loop_
_geom_bond_atom_site_label_1
_geom_bond_atom_site_label_2
_geom_bond_site_symmetry_2
_geom_bond_distance
_geom_bond_publ_flag
C1 N3 . 1.3041(19) ?
C1 O2 . 1.3558(19) ?
C1 C2 . 1.405(2) ?
C2 C3 . 1.343(2) ?
C2 H2 . 0.9300 ?
C3 C4 . 1.413(2) ?
C3 H3 . 0.9300 ?
C4 C5 . 1.403(2) ?
C4 C6 . 1.418(2) ?
C5 N3 . 1.3641(19) ?
C5 C8 . 1.433(2) ?
C6 C7 . 1.339(2) ?
C6 H6 . 0.9300 ?
C7 C9 . 1.421(2) ?
C7 H7 . 0.9300 ?
C8 N4 . 1.3681(18) ?
C8 C9 . 1.401(2) ?
C9 C10 . 1.410(2) ?
C10 C11 . 1.349(2) ?
C10 H10 . 0.9300 ?
C11 C12 . 1.402(2) ?
C11 H11 . 0.9300 ?
C12 N4 . 1.2992(18) ?
C12 O1 . 1.3636(17) ?
C13 O1 . 1.432(2) ?
C13 C14 . 1.490(2) ?
C13 H13A . 0.9700 ?
C13 H13B . 0.9700 ?
C14 C15 . 1.379(2) ?
C14 C17 . 1.386(2) ?
C15 C16 . 1.374(2) ?
C15 H15 . 0.9300 ?
C16 N1 . 1.322(2) ?
C16 H16 . 0.9300 ?
C17 C18 . 1.369(3) ?
C17 H17 . 0.9300 ?
C18 N1 . 1.335(3) ?
C18 H18 . 0.9300 ?
C19 C21 . 1.370(2) ?
C19 C23 . 1.377(2) ?
C19 C24 . 1.492(2) ?
C20 N2 . 1.330(3) ?
C20 C21 . 1.372(3) ?
C20 H20 . 0.9300 ?
C21 H21 . 0.9300 ?
C22 N2 . 1.325(3) ?
C22 C23 . 1.372(3) ?
C22 H22 . 0.9300 ?
C23 H23 . 0.9300 ?
C24 O2 . 1.436(2) ?
C24 H24A . 0.9700 ?
C24 H24B . 0.9700 ?

loop_
_geom_torsion_atom_site_label_1
_geom_torsion_atom_site_label_2
_geom_torsion_atom_site_label_3
_geom_torsion_atom_site_label_4
_geom_torsion_site_symmetry_1
_geom_torsion_site_symmetry_2
_geom_torsion_site_symmetry_3
_geom_torsion_site_symmetry_4
_geom_torsion
_geom_torsion_publ_flag
N3 C1 C2 C3 . . . . 0.2(2) ?
O2 C1 C2 C3 . . . . 179.44(14) ?
C1 C2 C3 C4 . . . . -0.3(2) ?
C2 C3 C4 C5 . . . . -0.1(2) ?
C2 C3 C4 C6 . . . . 179.82(15) ?
C3 C4 C5 N3 . . . . 0.7(2) ?
C6 C4 C5 N3 . . . . -179.19(13) ?
C3 C4 C5 C8 . . . . -179.77(13) ?
C6 C4 C5 C8 . . . . 0.3(2) ?
C5 C4 C6 C7 . . . . -0.1(2) ?
C3 C4 C6 C7 . . . . 179.96(15) ?
C4 C6 C7 C9 . . . . -0.1(3) ?
N3 C5 C8 N4 . . . . -1.30(19) ?
C4 C5 C8 N4 . . . . 179.19(12) ?
N3 C5 C8 C9 . . . . 179.21(12) ?
C4 C5 C8 C9 . . . . -0.3(2) ?
N4 C8 C9 C10 . . . . 0.2(2) ?
C5 C8 C9 C10 . . . . 179.67(13) ?
N4 C8 C9 C7 . . . . -179.36(13) ?
C5 C8 C9 C7 . . . . 0.1(2) ?
C6 C7 C9 C8 . . . . 0.1(2) ?
C6 C7 C9 C10 . . . . -179.45(16) ?
C8 C9 C10 C11 . . . . -1.1(2) ?
C7 C9 C10 C11 . . . . 178.44(15) ?
C9 C10 C11 C12 . . . . 0.1(2) ?
C10 C11 C12 N4 . . . . 2.1(2) ?
C10 C11 C12 O1 . . . . -177.47(13) ?
O1 C13 C14 C15 . . . . -8.9(2) ?
O1 C13 C14 C17 . . . . 169.93(14) ?
C17 C14 C15 C16 . . . . -1.1(2) ?
C13 C14 C15 C16 . . . . 177.76(15) ?
C14 C15 C16 N1 . . . . 0.5(3) ?
C15 C14 C17 C18 . . . . 0.8(2) ?
C13 C14 C17 C18 . . . . -178.10(16) ?
C14 C17 C18 N1 . . . . 0.2(3) ?
C23 C19 C21 C20 . . . . 0.4(2) ?
C24 C19 C21 C20 . . . . -179.17(16) ?
N2 C20 C21 C19 . . . . -1.4(3) ?
N2 C22 C23 C19 . . . . -1.0(3) ?
C21 C19 C23 C22 . . . . 0.7(2) ?
C24 C19 C23 C22 . . . . -179.74(15) ?
C21 C19 C24 O2 . . . . 106.35(17) ?
C23 C19 C24 O2 . . . . -73.16(19) ?
C15 C16 N1 C18 . . . . 0.5(3) ?
C17 C18 N1 C16 . . . . -0.8(3) ?
C23 C22 N2 C20 . . . . 0.1(3) ?
C21 C20 N2 C22 . . . . 1.1(3) ?
O2 C1 N3 C5 . . . . -178.81(12) ?
C2 C1 N3 C5 . . . . 0.4(2) ?
C4 C5 N3 C1 . . . . -0.9(2) ?
C8 C5 N3 C1 . . . . 179.62(12) ?
O1 C12 N4 C8 . . . . 176.56(12) ?
C11 C12 N4 C8 . . . . -2.9(2) ?
C9 C8 N4 C12 . . . . 1.7(2) ?
C5 C8 N4 C12 . . . . -177.73(12) ?
N4 C12 O1 C13 . . . . -0.8(2) ?
C11 C12 O1 C13 . . . . 178.80(13) ?
C14 C13 O1 C12 . . . . 97.39(15) ?
N3 C1 O2 C24 . . . . -1.5(2) ?
C2 C1 O2 C24 . . . . 179.22(13) ?
C19 C24 O2 C1 . . . . -88.63(16) ?

loop_
_cod_related_entry_id
_cod_related_entry_database
_cod_related_entry_code
1 ChemSpider 24743365
